data_7000797
loop_
_publ_author_name
'Forni\'es, Juan'
'Fuertes, Sara'
'Mart\'in, Antonio'
'Sicilia, Violeta'
'Gil, Bel\'en'
'Lalinde, Elena'

_publ_section_title
;
 Extended structures containing Pt(ii)--Tl(i) bonds. Effect of these
 interactions on the luminescence of cyclometalated Pt(ii) compounds
;
_journal_issue 12
_journal_name_full 'Dalton Transactions'
_journal_page_first 2224
_journal_page_last 2234
_journal_paper_doi 10.1039/b819323a
_journal_year 2009
_chemical_formula_sum 'C13 H8 N3 Pt Tl'
_chemical_formula_weight 605.68
_chemical_name_systematic
;
?
;
_space_group_IT_number 19
_symmetry_cell_setting orthorhombic
_symmetry_space_group_name_Hall 'P 2ac 2ab'
_symmetry_space_group_name_H-M 'P 21 21 21'
_atom_sites_solution_hydrogens geom
_atom_sites_solution_primary direct
_atom_sites_solution_secondary difmap
_audit_creation_method SHELXL-97
_cell_angle_alpha 90.00
_cell_angle_beta 90.00
_cell_angle_gamma 90.00
_cell_formula_units_Z 4
_cell_length_a 5.8722(11)
_cell_length_b 9.0240(17)
_cell_length_c 23.311(4)
_cell_measurement_reflns_used 1016
_cell_measurement_temperature 100(2)
_cell_measurement_theta_max 25.00
_cell_measurement_theta_min 2.12
_cell_volume 1235.3(4)
_computing_cell_refinement 'Bruker SMART'
_computing_data_collection 'Bruker SMART'
_computing_data_reduction 'Bruker SAINT'
_computing_molecular_graphics 'Bruker SHELXTL'
_computing_publication_material 'Bruker SHELXTL'
_computing_structure_refinement 'SHELXL-97 (Sheldrick, 1997)'
_computing_structure_solution 'SHELXS-97 (Sheldrick, 1990)'
_diffrn_ambient_temperature 100(2)
_diffrn_measured_fraction_theta_full 1.000
_diffrn_measured_fraction_theta_max 1.000
_diffrn_measurement_device_type 'Bruker Smart Apex'
_diffrn_measurement_method 'phi and omega scans'
_diffrn_radiation_monochromator graphite
_diffrn_radiation_source 'fine-focus sealed tube'
_diffrn_radiation_type MoK\a
_diffrn_radiation_wavelength 0.71073
_diffrn_reflns_av_R_equivalents 0.0418
_diffrn_reflns_av_sigmaI/netI 0.0482
_diffrn_reflns_limit_h_max 6
_diffrn_reflns_limit_h_min -6
_diffrn_reflns_limit_k_max 10
_diffrn_reflns_limit_k_min -10
_diffrn_reflns_limit_l_max 27
_diffrn_reflns_limit_l_min -23
_diffrn_reflns_number 6694
_diffrn_reflns_theta_full 25.01
_diffrn_reflns_theta_max 25.01
_diffrn_reflns_theta_min 1.75
_exptl_absorpt_coefficient_mu 24.323
_exptl_absorpt_correction_T_max 0.2464
_exptl_absorpt_correction_T_min 0.0459
_exptl_absorpt_correction_type multi-scan
_exptl_absorpt_process_details
;
SADABS - Bruker Nonius area detector scaling and absorption correction - V2.10
;
_exptl_crystal_colour red
_exptl_crystal_density_diffrn 3.257
_exptl_crystal_density_method 'not measured'
_exptl_crystal_description block
_exptl_crystal_F_000 1064
_exptl_crystal_size_max 0.33
_exptl_crystal_size_mid 0.21
_exptl_crystal_size_min 0.08
_refine_diff_density_max 2.742
_refine_diff_density_min -2.675
_refine_diff_density_rms 0.354
_refine_ls_abs_structure_details 'Flack H D (1983), Acta Cryst. A39, 876-881'
_refine_ls_abs_structure_Flack 0.19(4)
_refine_ls_extinction_method none
_refine_ls_goodness_of_fit_ref 1.108
_refine_ls_hydrogen_treatment constr
_refine_ls_matrix_type full
_refine_ls_number_parameters 164
_refine_ls_number_reflns 2169
_refine_ls_number_restraints 78
_refine_ls_restrained_S_all 1.091
_refine_ls_R_factor_all 0.0450
_refine_ls_R_factor_gt 0.0430
_refine_ls_shift/su_max 0.000
_refine_ls_shift/su_mean 0.000
_refine_ls_structure_factor_coef Fsqd
_refine_ls_weighting_details 'calc w=1/[\s^2^(Fo^2^)+(0.0548P)^2^+22.9667P] where P=(Fo^2^+2Fc^2^)/3'
_refine_ls_weighting_scheme calc
_refine_ls_wR_factor_gt 0.1027
_refine_ls_wR_factor_ref 0.1036
_reflns_number_gt 2100
_reflns_number_total 2169
_reflns_threshold_expression >2sigma(I)
_cod_data_source_file b819323a.txt
_cod_data_source_block 4
_cod_depositor_comments
;
The following automatic conversions were performed:
'_symmetry_cell_setting' value 'Orthorhombic' changed to 'orthorhombic'
according to '/home/saulius/struct/CIF-dictionaries/cif_core.dic'
dictionary named 'cif_core.dic' version 2.4.1 from 2010-06-29.

Automatic conversion script
Id: cif_fix_enum 1527 2010-12-29 10:47:43Z saulius 
;
_cod_original_sg_symbol_H-M P2(1)2(1)2(1)
_cod_database_code 7000797

loop_
_symmetry_equiv_pos_as_xyz
'x, y, z'
'-x+1/2, -y, z+1/2'
'-x, y+1/2, -z+1/2'
'x+1/2, -y+1/2, -z'

loop_
_atom_site_label
_atom_site_type_symbol
_atom_site_fract_x
_atom_site_fract_y
_atom_site_fract_z
_atom_site_U_iso_or_equiv
_atom_site_adp_type
_atom_site_occupancy
_atom_site_symmetry_multiplicity
_atom_site_calc_flag
_atom_site_refinement_flags
_atom_site_disorder_assembly
_atom_site_disorder_group
Pt Pt -0.47059(9) -0.34517(6) 0.14433(3) 0.01310(17) Uani 1 1 d . . .
Tl Tl -0.17444(10) -0.37283(7) 0.24909(3) 0.0229(2) Uani 1 1 d . . .
N1 N -0.722(3) -0.650(2) 0.1674(8) 0.045(5) Uani 1 1 d . . .
N2 N -0.810(3) -0.1907(15) 0.2288(6) 0.025(3) Uani 1 1 d . . .
N3 N -0.277(2) -0.1588(18) 0.1277(6) 0.025(3) Uani 1 1 d . . .
C1 C -0.641(3) -0.534(2) 0.1598(8) 0.031(5) Uani 1 1 d U . .
C2 C -0.683(3) -0.2440(18) 0.1985(7) 0.017(4) Uani 1 1 d U . .
C3 C -0.241(2) -0.4364(16) 0.0867(6) 0.007(3) Uani 1 1 d U . .
C4 C -0.248(3) -0.5756(18) 0.0648(7) 0.019(4) Uani 1 1 d U . .
H4A H -0.3636 -0.6426 0.0768 0.022 Uiso 1 1 calc R . .
C5 C -0.086(3) -0.6200(19) 0.0247(7) 0.020(4) Uani 1 1 d U . .
H5A H -0.0943 -0.7166 0.0087 0.025 Uiso 1 1 calc R . .
C6 C 0.087(3) -0.5257(18) 0.0080(7) 0.017(3) Uani 1 1 d U . .
H6A H 0.1975 -0.5558 -0.0192 0.020 Uiso 1 1 calc R . .
C7 C 0.093(3) -0.3871(18) 0.0321(7) 0.017(4) Uani 1 1 d U . .
H7A H 0.2160 -0.3232 0.0226 0.020 Uiso 1 1 calc R . .
C8 C -0.070(3) -0.3371(18) 0.0690(7) 0.017(3) Uani 1 1 d U . .
C9 C -0.089(3) -0.1872(18) 0.0950(7) 0.018(4) Uani 1 1 d U . .
C10 C 0.067(3) -0.0726(17) 0.0821(7) 0.012(3) Uani 1 1 d U . .
H10A H 0.1925 -0.0901 0.0572 0.015 Uiso 1 1 calc R . .
C11 C 0.034(3) 0.0642(18) 0.1064(7) 0.019(3) Uani 1 1 d U . .
H11A H 0.1435 0.1406 0.1008 0.023 Uiso 1 1 calc R . .
C12 C -0.161(3) 0.0907(17) 0.1393(7) 0.018(3) Uani 1 1 d U . .
H12A H -0.1919 0.1872 0.1537 0.022 Uiso 1 1 calc R . .
C13 C -0.307(3) -0.0239(17) 0.1506(7) 0.017(3) Uani 1 1 d U . .
H13A H -0.4330 -0.0074 0.1753 0.020 Uiso 1 1 calc R . .

loop_
_atom_site_aniso_label
_atom_site_aniso_U_11
_atom_site_aniso_U_22
_atom_site_aniso_U_33
_atom_site_aniso_U_23
_atom_site_aniso_U_13
_atom_site_aniso_U_12
Pt 0.0110(3) 0.0143(3) 0.0140(3) 0.0009(2) 0.0005(2) -0.0016(2)
Tl 0.0222(3) 0.0246(4) 0.0219(4) 0.0094(3) -0.0053(3) -0.0058(3)
N1 0.063(11) 0.025(9) 0.047(12) 0.012(8) 0.012(9) -0.013(10)
N2 0.031(8) 0.015(7) 0.030(9) 0.001(6) 0.014(7) 0.001(6)
N3 0.018(6) 0.033(9) 0.024(9) 0.000(7) 0.004(6) 0.000(7)
C1 0.030(5) 0.033(6) 0.030(6) 0.000(4) 0.004(4) -0.002(4)
C2 0.018(5) 0.015(5) 0.017(5) 0.003(3) 0.000(4) 0.002(4)
C3 0.009(4) 0.007(4) 0.006(4) -0.002(3) -0.001(3) 0.001(3)
C4 0.021(5) 0.016(5) 0.019(5) 0.001(4) 0.001(4) -0.001(3)
C5 0.023(5) 0.019(5) 0.020(5) -0.002(4) -0.001(3) 0.002(4)
C6 0.018(5) 0.015(5) 0.016(5) 0.002(3) 0.001(3) 0.003(3)
C7 0.018(5) 0.016(5) 0.018(5) 0.001(3) 0.001(3) -0.001(3)
C8 0.016(4) 0.016(4) 0.019(5) 0.000(4) 0.000(3) -0.002(4)
C9 0.019(5) 0.017(5) 0.017(5) -0.002(4) 0.000(3) 0.000(3)
C10 0.010(4) 0.014(4) 0.012(4) 0.000(3) 0.002(3) 0.002(3)
C11 0.018(5) 0.019(5) 0.019(5) 0.001(3) -0.002(3) -0.001(4)
C12 0.023(4) 0.012(4) 0.019(5) 0.000(3) -0.001(4) -0.002(3)
C13 0.019(4) 0.016(4) 0.016(5) -0.001(3) -0.003(4) 0.003(3)

loop_
_atom_type_symbol
_atom_type_description
_atom_type_scat_dispersion_real
_atom_type_scat_dispersion_imag
_atom_type_scat_source
C C 0.0033 0.0016 'International Tables Vol C Tables 4.2.6.8 and 6.1.1.4'
H H 0.0000 0.0000 'International Tables Vol C Tables 4.2.6.8 and 6.1.1.4'
N N 0.0061 0.0033 'International Tables Vol C Tables 4.2.6.8 and 6.1.1.4'
Pt Pt -1.7033 8.3905 'International Tables Vol C Tables 4.2.6.8 and 6.1.1.4'
Tl Tl -2.8358 9.6688 'International Tables Vol C Tables 4.2.6.8 and 6.1.1.4'

loop_
_geom_angle_atom_site_label_1
_geom_angle_atom_site_label_2
_geom_angle_atom_site_label_3
_geom_angle
_geom_angle_site_symmetry_1
_geom_angle_site_symmetry_3
_geom_angle_publ_flag
C2 Pt C1 87.9(7) . . ?
C2 Pt N3 95.1(6) . . ?
C1 Pt N3 176.4(7) . . ?
C2 Pt C3 176.1(6) . . ?
C1 Pt C3 96.0(7) . . ?
N3 Pt C3 81.0(6) . . ?
C2 Pt Tl 83.4(5) . . ?
C1 Pt Tl 94.1(6) . . ?
N3 Pt Tl 84.3(4) . . ?
C3 Pt Tl 96.7(4) . . ?
N2 Tl Pt 105.2(3) 1_655 . ?
C2 N2 Tl 111.6(12) . 1_455 ?
C13 N3 C9 119.9(15) . . ?
C13 N3 Pt 126.3(11) . . ?
C9 N3 Pt 113.3(12) . . ?
N1 C1 Pt 173.8(18) . . ?
N2 C2 Pt 177.1(15) . . ?
C4 C3 C8 120.2(14) . . ?
C4 C3 Pt 126.1(11) . . ?
C8 C3 Pt 113.6(11) . . ?
C3 C4 C5 119.7(15) . . ?
C3 C4 H4A 120.1 . . ?
C5 C4 H4A 120.1 . . ?
C6 C5 C4 120.9(15) . . ?
C6 C5 H5A 119.5 . . ?
C4 C5 H5A 119.5 . . ?
C7 C6 C5 117.9(15) . . ?
C7 C6 H6A 121.1 . . ?
C5 C6 H6A 121.1 . . ?
C8 C7 C6 122.7(15) . . ?
C8 C7 H7A 118.7 . . ?
C6 C7 H7A 118.7 . . ?
C7 C8 C3 118.3(15) . . ?
C7 C8 C9 127.7(14) . . ?
C3 C8 C9 114.0(13) . . ?
N3 C9 C10 120.4(15) . . ?
N3 C9 C8 117.4(14) . . ?
C10 C9 C8 121.9(14) . . ?
C11 C10 C9 118.6(14) . . ?
C11 C10 H10A 120.7 . . ?
C9 C10 H10A 120.7 . . ?
C10 C11 C12 119.7(15) . . ?
C10 C11 H11A 120.2 . . ?
C12 C11 H11A 120.2 . . ?
C13 C12 C11 119.2(15) . . ?
C13 C12 H12A 120.4 . . ?
C11 C12 H12A 120.4 . . ?
N3 C13 C12 121.8(16) . . ?
N3 C13 H13A 119.1 . . ?
C12 C13 H13A 119.1 . . ?

loop_
_geom_bond_atom_site_label_1
_geom_bond_atom_site_label_2
_geom_bond_distance
_geom_bond_site_symmetry_2
_geom_bond_publ_flag
Pt C2 1.994(17) . ?
Pt C1 2.005(19) . ?
Pt N3 2.067(15) . ?
Pt C3 2.075(14) . ?
Pt Tl 3.0085(10) . ?
Tl N2 2.739(14) 1_655 ?
N1 C1 1.17(3) . ?
N2 C2 1.14(2) . ?
N2 Tl 2.739(14) 1_455 ?
N3 C13 1.34(2) . ?
N3 C9 1.36(2) . ?
C3 C4 1.36(2) . ?
C3 C8 1.41(2) . ?
C4 C5 1.39(2) . ?
C4 H4A 0.9500 . ?
C5 C6 1.38(2) . ?
C5 H5A 0.9500 . ?
C6 C7 1.37(2) . ?
C6 H6A 0.9500 . ?
C7 C8 1.36(2) . ?
C7 H7A 0.9500 . ?
C8 C9 1.49(2) . ?
C9 C10 1.42(2) . ?
C10 C11 1.37(2) . ?
C10 H10A 0.9500 . ?
C11 C12 1.40(2) . ?
C11 H11A 0.9500 . ?
C12 C13 1.37(2) . ?
C12 H12A 0.9500 . ?
C13 H13A 0.9500 . ?
